data_4517813
loop_
_publ_author_name
'Sapsford, Joshua S.'
'Cs\'ok\'as, D\'aniel'
'Scott, Daniel J.'
'Turnell-Ritson, Roland C.'
'Piascik, Adam D.'
'P\'apai, Imre'
'Ashley, Andrew E.'

_publ_section_title
;
 Establishing the Role of Triflate Anions in H2 Activation by a Cationic
 Triorganotin(IV) Lewis Acid
;
_journal_name_full 'ACS Catalysis'
_journal_page_first 7573
_journal_page_last 7583
_journal_paper_doi 10.1021/acscatal.0c02023
_journal_year 2020
_chemical_formula_moiety 'C17 H34 F3 N O3 S Sn'
_chemical_formula_sum 'C17 H34 F3 N O3 S Sn'
_chemical_formula_weight 508.20
_space_group_crystal_system monoclinic
_space_group_IT_number 14
_space_group_name_Hall '-P 2yn'
_space_group_name_H-M_alt 'P 1 21/n 1'
_atom_sites_solution_hydrogens geom
_atom_sites_solution_primary direct
_audit_creation_date 2020-01-14
_audit_creation_method
;
Olex2 1.2
(compiled 2018.05.29 svn.r3508 for OlexSys, GUI svn.r5506)
;
_cell_angle_alpha 90
_cell_angle_beta 92.744(2)
_cell_angle_gamma 90
_cell_formula_units_Z 4
_cell_length_a 9.7228(2)
_cell_length_b 15.7107(4)
_cell_length_c 14.3340(3)
_cell_measurement_reflns_used 3016
_cell_measurement_temperature 173.00(10)
_cell_measurement_theta_max 27.8800
_cell_measurement_theta_min 2.8010
_cell_volume 2187.04(9)
_computing_cell_refinement 'CrysAlisPro 1.171.38.46 (Rigaku OD, 2015)'
_computing_data_collection 'CrysAlisPro 1.171.38.46 (Rigaku OD, 2015)'
_computing_data_reduction 'CrysAlisPro 1.171.38.46 (Rigaku OD, 2015)'
_computing_molecular_graphics 'Olex2 (Dolomanov et al., 2009)'
_computing_publication_material 'Olex2 (Dolomanov et al., 2009)'
_computing_structure_refinement 'ShelXL (Sheldrick, 2015)'
_computing_structure_solution 'ShelXS (Sheldrick, 2008)'
_diffrn_ambient_environment N~2~
_diffrn_ambient_temperature 173.00(10)
_diffrn_detector 'CCD plate'
_diffrn_detector_area_resol_mean 16.0382
_diffrn_detector_type Eos
_diffrn_measured_fraction_theta_full 0.991
_diffrn_measured_fraction_theta_max 0.811
_diffrn_measurement_details
;
List of Runs (angles in degrees, time in seconds):

  # Type    Start    End  Width  t~exp~   \w     \q     \k     \f   Frames
--------------------------------------------------------------------------
  1  \w    -56.00  23.00   1.00    3.05    --   14.27 -19.00-180.00   79
  2  \w    -50.00  39.00   1.00    3.05    --   14.27 -19.00 -90.00   89
;
_diffrn_measurement_device 'four-circle diffractometer'
_diffrn_measurement_device_type 'Xcalibur, Eos'
_diffrn_measurement_method '\w scans'
_diffrn_orient_matrix_type 'CrysAlisPro convention (1999,Acta A55,543-557)'
_diffrn_orient_matrix_UB_11 -0.0422233000
_diffrn_orient_matrix_UB_12 -0.0331623000
_diffrn_orient_matrix_UB_13 -0.0189275000
_diffrn_orient_matrix_UB_21 0.0563281000
_diffrn_orient_matrix_UB_22 -0.0158471000
_diffrn_orient_matrix_UB_23 -0.0244457000
_diffrn_orient_matrix_UB_31 0.0194284000
_diffrn_orient_matrix_UB_32 -0.0262231000
_diffrn_orient_matrix_UB_33 0.0387139000
_diffrn_radiation_monochromator graphite
_diffrn_radiation_probe x-ray
_diffrn_radiation_type MoK\a
_diffrn_radiation_wavelength 0.71073
_diffrn_reflns_av_R_equivalents 0.0234
_diffrn_reflns_av_unetI/netI 0.0426
_diffrn_reflns_Laue_measured_fraction_full 0.991
_diffrn_reflns_Laue_measured_fraction_max 0.811
_diffrn_reflns_limit_h_max 10
_diffrn_reflns_limit_h_min -12
_diffrn_reflns_limit_k_max 20
_diffrn_reflns_limit_k_min -18
_diffrn_reflns_limit_l_max 19
_diffrn_reflns_limit_l_min -12
_diffrn_reflns_number 7879
_diffrn_reflns_point_group_measured_fraction_full 0.991
_diffrn_reflns_point_group_measured_fraction_max 0.811
_diffrn_reflns_theta_full 25.242
_diffrn_reflns_theta_max 28.278
_diffrn_reflns_theta_min 2.466
_diffrn_source 'fine-focus sealed X-ray tube'
_diffrn_source_type 'Enhance (Mo) X-ray Source'
_exptl_absorpt_coefficient_mu 1.304
_exptl_absorpt_correction_T_max 0.963
_exptl_absorpt_correction_T_min 0.928
_exptl_absorpt_correction_type analytical
_exptl_absorpt_process_details
;
CrysAlisPro 1.171.38.46 (Rigaku Oxford Diffraction, 2015)
Analytical numeric absorption correction using a multifaceted crystal
			model based on expressions derived by R.C. Clark & J.S. Reid.
(Clark, R. C. & Reid, J. S. (1995). Acta Cryst. A51, 887-897)
Empirical absorption correction using spherical harmonics,
 implemented in SCALE3 ABSPACK scaling algorithm.
;
_exptl_crystal_colour 'clear colourless'
_exptl_crystal_density_diffrn 1.543
_exptl_crystal_description block
_exptl_crystal_F_000 1040
_exptl_crystal_size_max 0.312
_exptl_crystal_size_mid 0.282
_exptl_crystal_size_min 0.164
_refine_diff_density_max 0.459
_refine_diff_density_min -0.653
_refine_diff_density_rms 0.088
_refine_ls_extinction_method none
_refine_ls_goodness_of_fit_ref 1.036
_refine_ls_hydrogen_treatment constr
_refine_ls_matrix_type full
_refine_ls_number_parameters 241
_refine_ls_number_reflns 4397
_refine_ls_number_restraints 0
_refine_ls_restrained_S_all 1.036
_refine_ls_R_factor_all 0.0428
_refine_ls_R_factor_gt 0.0306
_refine_ls_shift/su_max 0.001
_refine_ls_shift/su_mean 0.000
_refine_ls_structure_factor_coef Fsqd
_refine_ls_weighting_details 'w=1/[\s^2^(Fo^2^)+(0.0217P)^2^+0.8370P] where P=(Fo^2^+2Fc^2^)/3'
_refine_ls_weighting_scheme calc
_refine_ls_wR_factor_gt 0.0598
_refine_ls_wR_factor_ref 0.0653
_reflns_Friedel_coverage 0.000
_reflns_number_gt 3551
_reflns_number_total 4397
_reflns_threshold_expression 'I > 2\s(I)'
_cod_data_source_file cs0c02023_si_002.cif
_cod_data_source_block ash1911
_cod_depositor_comments
;Adding full bibliography for 4517813--4517814.cif.

 Adding full bibliography for 4517813--4517814.cif.
;
_cod_original_cell_volume 2187.03(9)
_cod_database_code 4517813
_shelx_shelxl_version_number 2017/1
_chemical_oxdiff_formula 'C17 H34 F3 N O3 S Sn'
_chemical_oxdiff_usercomment JS515(DFB/C5)
_shelx_space_group_comment
;
The symmetry employed for this shelxl refinement is uniquely defined
by the following loop, which should always be used as a source of
symmetry information in preference to the above space-group names.
They are only intended as comments.
;
_reflns_odcompleteness_completeness 98.96
_reflns_odcompleteness_iscentric 1
_reflns_odcompleteness_theta 24.97
_olex2_refinement_description
;
1. Fixed Uiso
 At 1.2 times of:
  All C(H) groups, All C(H,H) groups
 At 1.5 times of:
  All C(H,H,H) groups
2.a Ternary CH refined with riding coordinates:
 C3(H3), C16(H16), C1(H1), C2(H2)
2.b Secondary CH2 refined with riding coordinates:
 C10(H10A,H10B), C12(H12A,H12B), C11(H11A,H11B), C15(H15A,H15B), C14(H14A,
 H14B), C13(H13A,H13B)
2.c Idealised Me refined as rotating group:
 C4(H4A,H4B,H4C), C5(H5A,H5B,H5C), C9(H9A,H9B,H9C), C6(H6A,H6B,H6C), C8(H8A,
 H8B,H8C), C7(H7A,H7B,H7C)
;
_olex2_date_sample_data_collection 2019-06-18
_olex2_submission_special_instructions 'No special instructions were received'
_oxdiff_exptl_absorpt_empirical_details
;
Empirical correction (ABSPACK) includes:
- Absorption correction using spherical harmonics
- Frame scaling
;
_oxdiff_exptl_absorpt_empirical_full_max 1.149
_oxdiff_exptl_absorpt_empirical_full_min 0.915

loop_
_space_group_symop_operation_xyz
'x, y, z'
'-x+1/2, y+1/2, -z+1/2'
'-x, -y, -z'
'x-1/2, -y-1/2, z-1/2'

loop_
_atom_site_label
_atom_site_type_symbol
_atom_site_fract_x
_atom_site_fract_y
_atom_site_fract_z
_atom_site_U_iso_or_equiv
_atom_site_adp_type
_atom_site_occupancy
_atom_site_site_symmetry_order
_atom_site_calc_flag
_atom_site_refinement_flags_posn
_atom_site_refinement_flags_adp
_atom_site_refinement_flags_occupancy
_atom_site_disorder_assembly
_atom_site_disorder_group
Sn1 Sn 0.90291(2) 0.25423(2) 0.36492(2) 0.01848(7) Uani 1 1 d . . . . .
S1 S 0.56654(9) 0.14045(5) 0.28688(6) 0.0333(2) Uani 1 1 d . . . . .
N1 N 1.1050(2) 0.33543(14) 0.38852(14) 0.0189(5) Uani 1 1 d . . . . .
O1 O 0.6907(2) 0.17310(13) 0.33361(14) 0.0354(5) Uani 1 1 d . . . . .
C3 C 0.8523(3) 0.2597(2) 0.5113(2) 0.0303(7) Uani 1 1 d . . . . .
H3 H 0.911324 0.303759 0.540456 0.036 Uiso 1 1 calc R . . . .
O3 O 0.4577(3) 0.20129(17) 0.27591(19) 0.0633(8) Uani 1 1 d . . . . .
C10 C 1.0732(3) 0.42269(18) 0.4242(2) 0.0306(7) Uani 1 1 d . . . . .
H10A H 1.019843 0.417753 0.479402 0.037 Uiso 1 1 calc R . . . .
H10B H 1.018113 0.453331 0.377035 0.037 Uiso 1 1 calc R . . . .
C12 C 1.1776(3) 0.34462(19) 0.29996(19) 0.0282(7) Uani 1 1 d . . . . .
H12A H 1.113497 0.365934 0.251539 0.034 Uiso 1 1 calc R . . . .
H12B H 1.209437 0.289166 0.280503 0.034 Uiso 1 1 calc R . . . .
F2 F 0.3953(3) 0.02619(19) 0.34261(19) 0.1056(11) Uani 1 1 d . . . . .
C11 C 1.2018(3) 0.2944(2) 0.4587(2) 0.0296(7) Uani 1 1 d . . . . .
H11A H 1.216015 0.235537 0.441289 0.035 Uiso 1 1 calc R . . . .
H11B H 1.161546 0.295051 0.519336 0.035 Uiso 1 1 calc R . . . .
C16 C 1.3274(3) 0.4242(2) 0.4138(2) 0.0331(8) Uani 1 1 d . . . . .
H16 H 1.411987 0.457615 0.423485 0.040 Uiso 1 1 calc R . . . .
C1 C 1.0121(3) 0.14283(17) 0.3166(2) 0.0289(7) Uani 1 1 d . . . . .
H1 H 1.109878 0.158159 0.317363 0.035 Uiso 1 1 calc R . . . .
F1 F 0.4755(3) 0.10751(16) 0.45008(16) 0.0825(9) Uani 1 1 d . . . . .
O2 O 0.5896(3) 0.08867(17) 0.20743(17) 0.0598(8) Uani 1 1 d . . . . .
C15 C 1.2998(3) 0.4048(2) 0.3105(2) 0.0379(8) Uani 1 1 d . . . . .
H15A H 1.279978 0.457136 0.276497 0.045 Uiso 1 1 calc R . . . .
H15B H 1.380402 0.378749 0.285129 0.045 Uiso 1 1 calc R . . . .
F3 F 0.6006(3) 0.00962(15) 0.3960(2) 0.0987(10) Uani 1 1 d . . . . .
C14 C 1.3397(4) 0.3402(2) 0.4654(2) 0.0445(9) Uani 1 1 d . . . . .
H14A H 1.367085 0.350304 0.530374 0.053 Uiso 1 1 calc R . . . .
H14B H 1.409495 0.305201 0.438180 0.053 Uiso 1 1 calc R . . . .
C4 C 1.0011(5) 0.0659(2) 0.3792(2) 0.0589(12) Uani 1 1 d . . . . .
H4A H 1.040041 0.079086 0.440334 0.088 Uiso 1 1 calc GR . . . .
H4B H 1.050160 0.019127 0.353511 0.088 Uiso 1 1 calc GR . . . .
H4C H 0.905935 0.050770 0.383610 0.088 Uiso 1 1 calc GR . . . .
C5 C 0.9700(4) 0.1200(2) 0.2166(2) 0.0394(8) Uani 1 1 d . . . . .
H5A H 0.873985 0.105425 0.212456 0.059 Uiso 1 1 calc GR . . . .
H5B H 1.023339 0.072298 0.197226 0.059 Uiso 1 1 calc GR . . . .
H5C H 0.985893 0.167764 0.176796 0.059 Uiso 1 1 calc GR . . . .
C9 C 0.8855(4) 0.1776(2) 0.5635(2) 0.0570(11) Uani 1 1 d . . . . .
H9A H 0.831366 0.132059 0.536226 0.085 Uiso 1 1 calc GR . . . .
H9B H 0.864664 0.184111 0.627848 0.085 Uiso 1 1 calc GR . . . .
H9C H 0.981544 0.164675 0.559280 0.085 Uiso 1 1 calc GR . . . .
C2 C 0.8156(3) 0.34763(18) 0.2668(2) 0.0279(7) Uani 1 1 d . . . . .
H2 H 0.883250 0.393684 0.263699 0.034 Uiso 1 1 calc R . . . .
C6 C 0.7938(4) 0.3131(2) 0.1682(2) 0.0476(10) Uani 1 1 d . . . . .
H6A H 0.880693 0.296063 0.145172 0.071 Uiso 1 1 calc GR . . . .
H6B H 0.753560 0.356468 0.128456 0.071 Uiso 1 1 calc GR . . . .
H6C H 0.733230 0.264809 0.168770 0.071 Uiso 1 1 calc GR . . . .
C8 C 0.7047(4) 0.2860(2) 0.5264(2) 0.0451(9) Uani 1 1 d . . . . .
H8A H 0.686439 0.339935 0.496845 0.068 Uiso 1 1 calc GR . . . .
H8B H 0.691495 0.290832 0.592158 0.068 Uiso 1 1 calc GR . . . .
H8C H 0.642904 0.243932 0.499833 0.068 Uiso 1 1 calc GR . . . .
C13 C 1.2048(4) 0.4726(2) 0.4483(3) 0.0492(10) Uani 1 1 d . . . . .
H13A H 1.199476 0.528278 0.419120 0.059 Uiso 1 1 calc R . . . .
H13B H 1.215501 0.480471 0.515363 0.059 Uiso 1 1 calc R . . . .
C17 C 0.5062(5) 0.0675(2) 0.3734(3) 0.0548(11) Uani 1 1 d . . . . .
C7 C 0.6849(4) 0.3873(2) 0.3009(3) 0.0462(10) Uani 1 1 d . . . . .
H7A H 0.617163 0.343686 0.308416 0.069 Uiso 1 1 calc GR . . . .
H7B H 0.650231 0.428318 0.256059 0.069 Uiso 1 1 calc GR . . . .
H7C H 0.704660 0.414925 0.359738 0.069 Uiso 1 1 calc GR . . . .

loop_
_atom_site_aniso_label
_atom_site_aniso_U_11
_atom_site_aniso_U_22
_atom_site_aniso_U_33
_atom_site_aniso_U_23
_atom_site_aniso_U_13
_atom_site_aniso_U_12
Sn1 0.01868(11) 0.01844(11) 0.01819(11) -0.00070(8) -0.00062(7) 0.00082(8)
S1 0.0309(5) 0.0312(4) 0.0377(5) -0.0053(4) 0.0000(4) -0.0071(4)
N1 0.0180(13) 0.0216(12) 0.0171(11) -0.0006(10) 0.0011(10) 0.0001(10)
O1 0.0294(13) 0.0368(12) 0.0394(13) 0.0000(10) -0.0031(10) -0.0131(10)
C3 0.0253(17) 0.0451(19) 0.0209(15) -0.0052(14) 0.0052(12) -0.0068(15)
O3 0.0434(17) 0.0583(17) 0.087(2) 0.0050(15) -0.0108(15) 0.0146(14)
C10 0.0274(18) 0.0243(16) 0.0402(19) -0.0098(14) 0.0018(15) 0.0031(14)
C12 0.0276(18) 0.0377(17) 0.0197(15) -0.0004(13) 0.0059(13) -0.0067(15)
F2 0.101(2) 0.111(2) 0.107(2) -0.0244(18) 0.0237(18) -0.086(2)
C11 0.0238(17) 0.0394(18) 0.0249(16) 0.0053(14) -0.0043(13) 0.0001(15)
C16 0.0222(18) 0.0404(19) 0.0366(18) -0.0024(15) -0.0013(15) -0.0113(15)
C1 0.0310(18) 0.0213(15) 0.0344(17) -0.0049(13) -0.0005(14) 0.0051(14)
F1 0.114(2) 0.0767(17) 0.0605(15) -0.0150(13) 0.0422(15) -0.0447(17)
O2 0.065(2) 0.0659(17) 0.0489(15) -0.0276(13) 0.0095(14) -0.0205(15)
C15 0.0274(19) 0.054(2) 0.0320(18) 0.0055(16) 0.0020(14) -0.0132(17)
F3 0.130(3) 0.0482(15) 0.119(2) 0.0364(15) 0.021(2) 0.0069(17)
C14 0.029(2) 0.066(2) 0.0365(19) 0.0115(18) -0.0125(16) -0.0096(18)
C4 0.104(4) 0.0296(19) 0.044(2) 0.0024(17) 0.006(2) 0.027(2)
C5 0.049(2) 0.0358(18) 0.0346(18) -0.0073(15) 0.0102(16) 0.0104(17)
C9 0.070(3) 0.073(3) 0.0288(19) 0.0170(19) 0.0196(19) 0.015(2)
C2 0.0250(17) 0.0226(15) 0.0352(17) 0.0043(13) -0.0086(14) -0.0013(13)
C6 0.065(3) 0.044(2) 0.0321(19) 0.0089(16) -0.0197(19) 0.0015(19)
C8 0.036(2) 0.053(2) 0.047(2) -0.0136(18) 0.0153(17) -0.0042(18)
C13 0.033(2) 0.044(2) 0.071(3) -0.0271(19) 0.0119(19) -0.0144(18)
C17 0.060(3) 0.042(2) 0.064(3) -0.010(2) 0.014(2) -0.025(2)
C7 0.039(2) 0.0327(19) 0.066(2) 0.0083(17) -0.0095(19) 0.0159(17)

loop_
_atom_type_symbol
_atom_type_description
_atom_type_scat_dispersion_real
_atom_type_scat_dispersion_imag
_atom_type_scat_source
C C 0.0033 0.0016 'International Tables Vol C Tables 4.2.6.8 and 6.1.1.4'
H H 0.0000 0.0000 'International Tables Vol C Tables 4.2.6.8 and 6.1.1.4'
F F 0.0171 0.0103 'International Tables Vol C Tables 4.2.6.8 and 6.1.1.4'
N N 0.0061 0.0033 'International Tables Vol C Tables 4.2.6.8 and 6.1.1.4'
O O 0.0106 0.0060 'International Tables Vol C Tables 4.2.6.8 and 6.1.1.4'
S S 0.1246 0.1234 'International Tables Vol C Tables 4.2.6.8 and 6.1.1.4'
Sn Sn -0.6537 1.4246 'International Tables Vol C Tables 4.2.6.8 and 6.1.1.4'

loop_
_exptl_crystal_face_index_h
_exptl_crystal_face_index_k
_exptl_crystal_face_index_l
_exptl_crystal_face_perp_dist
-1 0 1 0.0712
5 -1 -4 0.0892
3 -5 3 0.1328
1 5 -5 0.0970
0 5 2 0.1145
1 -1 -5 0.0964
1 -4 5 0.1411
-2 -2 -5 0.1374
-3 -5 3 0.1314
3 -5 -2 0.0845
2 -5 1 0.1177
2 -3 -5 0.0727
4 5 -4 0.0976
2 -3 5 0.1479
2 0 -5 0.0764
5 -5 -3 0.0692
-5 3 1 0.1236
-1 -5 -1 0.1653
2 5 -1 0.1012
-1 3 -5 0.1183
-2 5 2 0.1182
0 0 1 0.1582
1 5 -1 0.1108

loop_
_geom_angle_atom_site_label_1
_geom_angle_atom_site_label_2
_geom_angle_atom_site_label_3
_geom_angle
_geom_angle_site_symmetry_1
_geom_angle_site_symmetry_3
_geom_angle_publ_flag
N1 Sn1 O1 177.40(7) . . ?
C3 Sn1 N1 93.76(10) . . ?
C3 Sn1 O1 88.28(10) . . ?
C1 Sn1 N1 93.72(10) . . ?
C1 Sn1 O1 86.71(10) . . ?
C1 Sn1 C3 118.26(11) . . ?
C2 Sn1 N1 91.40(9) . . ?
C2 Sn1 O1 86.19(9) . . ?
C2 Sn1 C3 119.77(12) . . ?
C2 Sn1 C1 121.17(11) . . ?
O1 S1 C17 101.43(16) . . ?
O3 S1 O1 114.28(15) . . ?
O3 S1 C17 103.7(2) . . ?
O2 S1 O1 114.35(16) . . ?
O2 S1 O3 115.96(16) . . ?
O2 S1 C17 104.77(17) . . ?
C10 N1 Sn1 111.11(17) . . ?
C12 N1 Sn1 110.90(15) . . ?
C12 N1 C10 108.4(2) . . ?
C12 N1 C11 107.9(2) . . ?
C11 N1 Sn1 111.02(16) . . ?
C11 N1 C10 107.4(2) . . ?
S1 O1 Sn1 161.26(13) . . ?
C9 C3 Sn1 112.9(2) . . ?
C9 C3 C8 109.9(3) . . ?
C8 C3 Sn1 114.0(2) . . ?
N1 C10 C13 111.2(3) . . ?
N1 C12 C15 112.1(2) . . ?
N1 C11 C14 111.4(2) . . ?
C14 C16 C15 107.9(3) . . ?
C14 C16 C13 108.8(3) . . ?
C13 C16 C15 108.2(3) . . ?
C4 C1 Sn1 113.8(2) . . ?
C4 C1 C5 110.4(3) . . ?
C5 C1 Sn1 112.16(19) . . ?
C12 C15 C16 108.7(3) . . ?
C16 C14 C11 109.5(3) . . ?
C6 C2 Sn1 113.1(2) . . ?
C7 C2 Sn1 112.1(2) . . ?
C7 C2 C6 111.3(3) . . ?
C16 C13 C10 109.4(3) . . ?
F2 C17 S1 111.7(3) . . ?
F2 C17 F3 106.9(3) . . ?
F1 C17 S1 111.4(3) . . ?
F1 C17 F2 107.5(4) . . ?
F1 C17 F3 107.9(4) . . ?
F3 C17 S1 111.1(3) . . ?

loop_
_geom_bond_atom_site_label_1
_geom_bond_atom_site_label_2
_geom_bond_distance
_geom_bond_site_symmetry_2
_geom_bond_publ_flag
Sn1 N1 2.353(2) . ?
Sn1 O1 2.448(2) . ?
Sn1 C3 2.179(3) . ?
Sn1 C1 2.177(3) . ?
Sn1 C2 2.176(3) . ?
S1 O1 1.447(2) . ?
S1 O3 1.429(3) . ?
S1 O2 1.426(2) . ?
S1 C17 1.807(4) . ?
N1 C10 1.501(3) . ?
N1 C12 1.489(3) . ?
N1 C11 1.491(3) . ?
C3 C9 1.518(4) . ?
C3 C8 1.519(4) . ?
C10 C13 1.526(4) . ?
C12 C15 1.521(4) . ?
F2 C17 1.317(4) . ?
C11 C14 1.520(4) . ?
C16 C15 1.523(4) . ?
C16 C14 1.514(4) . ?
C16 C13 1.517(5) . ?
C1 C4 1.512(4) . ?
C1 C5 1.515(4) . ?
F1 C17 1.313(4) . ?
F3 C17 1.321(5) . ?
C2 C6 1.519(4) . ?
C2 C7 1.517(4) . ?

loop_
_exptl_oxdiff_crystal_face_indexfrac_h
_exptl_oxdiff_crystal_face_indexfrac_k
_exptl_oxdiff_crystal_face_indexfrac_l
_exptl_oxdiff_crystal_face_x
_exptl_oxdiff_crystal_face_y
_exptl_oxdiff_crystal_face_z
-1.0005 0.0004 1.0008 0.0233 -0.0808 0.0193
5.0028 -1.0020 -4.0038 -0.1022 0.3956 -0.0315
3.0028 -5.0022 2.9977 -0.0176 0.1751 0.3056
0.9988 5.0011 -5.0003 -0.1134 0.0992 -0.3053
-0.0030 5.0025 2.0016 -0.2037 -0.1284 -0.0537
1.0018 -1.0015 -5.0018 0.0856 0.1946 -0.1479
1.0013 -4.0010 4.9994 -0.0042 -0.0024 0.3179
-1.9985 -2.0014 -5.0003 0.2454 0.0414 -0.1799
-2.9989 -5.0011 3.0011 0.2357 -0.1630 0.1891
3.0039 -5.0030 -2.0033 0.0770 0.2975 0.1120
2.0030 -5.0023 0.9979 0.0624 0.1677 0.2087
2.0032 -3.0025 -5.0028 0.1097 0.2827 -0.0760
3.9994 5.0007 -4.0018 -0.2590 0.2439 -0.2084
2.0011 -3.0008 4.9991 -0.0796 0.0381 0.3111
2.0016 -0.0012 -5.0021 0.0102 0.2350 -0.1547
5.0047 -5.0036 -3.0046 0.0115 0.4346 0.1121
-5.0032 3.0024 1.0037 0.0927 -0.3539 -0.1371
-0.9975 -5.0021 -1.0008 0.2269 0.0475 0.0730
1.9982 5.0016 -1.0001 -0.2313 0.0577 -0.1311
-1.0008 3.0006 -4.9997 0.0374 0.0183 -0.2917
-2.0036 5.0029 2.0027 -0.1192 -0.2411 -0.0926
-0.0002 0.0002 1.0002 -0.0189 -0.0245 0.0387
0.9979 5.0018 -0.9996 -0.1891 0.0014 -0.1505
